data_4502714
loop_
_publ_author_name
'Xu, Xinxin'
'Zhang, Xia'
'Liu, Xiaoxia'
'Sun, Ting'
'Wang, Enbo'

_publ_section_title
;
 A Unique Optical and Electrical Multifunctional Metal&#x2212;Organic
 Framework Based on Polynuclear Rod-Shaped Secondary Building Units
 Constructed from a &#x201C;Three Birds with One Stone&#x201D; in Situ
 Reaction Process
;
_journal_issue 5
_journal_name_full 'Crystal Growth &amp; Design'
_journal_page_first 2272
_journal_paper_doi 10.1021/cg901605j
_journal_volume 10
_journal_year 2010
_chemical_formula_sum 'C34 H24 Cd2 N4 O8'
_chemical_formula_weight 841.37
_chemical_name_systematic
; 
 ? 
;
_space_group_IT_number 29
_symmetry_cell_setting orthorhombic
_symmetry_space_group_name_Hall 'P 2c -2ac'
_symmetry_space_group_name_H-M 'P c a 21'
_atom_sites_solution_hydrogens geom
_atom_sites_solution_primary direct
_atom_sites_solution_secondary difmap
_audit_creation_method SHELXL-97
_cell_angle_alpha 90.00
_cell_angle_beta 90.00
_cell_angle_gamma 90.00
_cell_formula_units_Z 4
_cell_length_a 15.541(3)
_cell_length_b 10.139(2)
_cell_length_c 19.705(4)
_cell_measurement_temperature 293(2)
_cell_measurement_theta_max 24.99
_cell_measurement_theta_min 3.17
_cell_volume 3104.9(11)
_computing_cell_refinement 'SMART (Bruker, 1997)'
_computing_data_collection 'SMART (Bruker, 1997)'
_computing_data_reduction SAINT
_computing_molecular_graphics 'SHELXTL-PLUS (Sheldrick, 1990)'
_computing_publication_material SHELXL-97
_computing_structure_refinement 'SHELXL-97 (Sheldrick, 1997)'
_computing_structure_solution 'SHELXS-97 (Sheldrick, 1990)'
_diffrn_ambient_temperature 293(2)
_diffrn_measured_fraction_theta_full 0.990
_diffrn_measured_fraction_theta_max 0.990
_diffrn_measurement_device_type 'Bruker APEX CCD area-detector'
_diffrn_measurement_method '\w scans'
_diffrn_radiation_monochromator graphite
_diffrn_radiation_source 'fine-focus sealed tube'
_diffrn_radiation_type MoK\a
_diffrn_radiation_wavelength 0.71073
_diffrn_reflns_av_R_equivalents 0.0570
_diffrn_reflns_av_sigmaI/netI 0.0579
_diffrn_reflns_limit_h_max 17
_diffrn_reflns_limit_h_min -18
_diffrn_reflns_limit_k_max 12
_diffrn_reflns_limit_k_min -12
_diffrn_reflns_limit_l_max 23
_diffrn_reflns_limit_l_min -23
_diffrn_reflns_number 22772
_diffrn_reflns_theta_full 24.99
_diffrn_reflns_theta_max 24.99
_diffrn_reflns_theta_min 3.17
_exptl_absorpt_coefficient_mu 1.431
_exptl_absorpt_correction_T_max 0.680
_exptl_absorpt_correction_T_min 0.630
_exptl_absorpt_correction_type multi-scan
_exptl_absorpt_process_details 'SADABS (Sheldrick, 1996)'
_exptl_crystal_colour colourless
_exptl_crystal_density_diffrn 1.800
_exptl_crystal_density_method 'not measured'
_exptl_crystal_description block
_exptl_crystal_F_000 1664
_exptl_crystal_size_max 0.33
_exptl_crystal_size_mid 0.29
_exptl_crystal_size_min 0.27
_refine_diff_density_max 1.774
_refine_diff_density_min -0.696
_refine_diff_density_rms 0.112
_refine_ls_abs_structure_details 'Flack H D (1983), Acta Cryst. A39, 876-881'
_refine_ls_abs_structure_Flack 0.13(5)
_refine_ls_extinction_method none
_refine_ls_goodness_of_fit_ref 1.049
_refine_ls_hydrogen_treatment mixed
_refine_ls_matrix_type full
_refine_ls_number_parameters 405
_refine_ls_number_reflns 5392
_refine_ls_number_restraints 131
_refine_ls_restrained_S_all 1.106
_refine_ls_R_factor_all 0.0481
_refine_ls_R_factor_gt 0.0461
_refine_ls_shift/su_max 0.009
_refine_ls_shift/su_mean 0.001
_refine_ls_structure_factor_coef Fsqd
_refine_ls_weighting_details 'calc w=1/[\s^2^(Fo^2^)+(0.1150P)^2^+0.0000P] where P=(Fo^2^+2Fc^2^)/3'
_refine_ls_weighting_scheme calc
_refine_ls_wR_factor_gt 0.1441
_refine_ls_wR_factor_ref 0.1460
_reflns_number_gt 5094
_reflns_number_total 5392
_reflns_threshold_expression >2sigma(I)
_cod_data_source_file cg901605j_si_003.cif
_cod_data_source_block 2
_cod_original_cell_volume 3105.0(11)
_cod_original_sg_symbol_H-M Pca21
_cod_database_code 4502714

loop_
_symmetry_equiv_pos_as_xyz
'x, y, z'
'-x, -y, z+1/2'
'x+1/2, -y, z'
'-x+1/2, y, z+1/2'

loop_
_atom_site_label
_atom_site_type_symbol
_atom_site_fract_x
_atom_site_fract_y
_atom_site_fract_z
_atom_site_U_iso_or_equiv
_atom_site_adp_type
_atom_site_occupancy
_atom_site_symmetry_multiplicity
_atom_site_calc_flag
_atom_site_refinement_flags
Cd1 Cd 0.70047(3) -0.77202(5) 0.84998(2) 0.02921(18) Uani 1 1 d U
O8 O 0.7988(4) -0.9303(7) 0.8508(4) 0.0582(17) Uani 1 1 d U
C4 C 0.7028(5) -0.8874(10) 0.6843(4) 0.0462(12) Uani 1 1 d .
C6 C 0.8423(4) -0.8959(8) 0.9004(3) 0.0307(15) Uani 1 1 d D
C7 C 0.9231(5) -0.9678(9) 0.9196(4) 0.0391(19) Uani 1 1 d D
N3 N 0.6574(5) -0.6124(11) 0.9284(5) 0.063(2) Uani 1 1 d .
O4 O 0.6469(4) -0.9148(6) 0.6415(4) 0.0487(14) Uani 1 1 d .
O7 O 0.8239(4) -0.8002(8) 0.9363(4) 0.063(2) Uani 1 1 d U
O3 O 0.6888(4) -0.8058(7) 0.7320(3) 0.0462(12) Uani 1 1 d U
C3 C 0.7854(6) -0.9602(12) 0.6867(5) 0.057(3) Uani 1 1 d D
C10 C 0.9589(6) -0.9534(12) 0.9880(4) 0.054(2) Uani 1 1 d .
H10A H 1.0102 -1.0057 0.9919 0.081 Uiso 1 1 calc R
H10B H 0.9174 -0.9828 1.0208 0.081 Uiso 1 1 calc R
H10C H 0.9725 -0.8625 0.9962 0.081 Uiso 1 1 calc R
C2 C 0.8288(5) -1.0241(7) 0.6387(4) 0.0340(17) Uani 1 1 d D
N4 N 0.7315(4) -0.5630(7) 0.8031(5) 0.0509(19) Uani 1 1 d U
C8 C 0.9556(7) -1.0569(12) 0.8690(5) 0.070(3) Uani 1 1 d D
C5 C 0.7917(7) -1.0394(15) 0.5677(5) 0.072(3) Uani 1 1 d .
H5A H 0.8306 -1.0898 0.5402 0.108 Uiso 1 1 calc R
H5B H 0.7836 -0.9539 0.5478 0.108 Uiso 1 1 calc R
H5C H 0.7373 -1.0842 0.5703 0.108 Uiso 1 1 calc R
C34 C 0.7074(6) -0.4547(10) 0.8442(9) 0.065(2) Uani 1 1 d U
C28 C 0.7014(9) -0.2176(13) 0.8450(12) 0.087(2) Uani 1 1 d U
H28A H 0.7096 -0.1341 0.8265 0.104 Uiso 1 1 calc R
C32 C 0.7676(6) -0.5338(15) 0.7451(7) 0.086(5) Uani 1 1 d U
H32A H 0.7838 -0.6054 0.7185 0.104 Uiso 1 1 calc R
C31 C 0.7844(9) -0.4143(17) 0.7185(10) 0.099(3) Uani 1 1 d U
H31A H 0.8107 -0.4062 0.6763 0.119 Uiso 1 1 calc R
C29 C 0.7244(9) -0.3211(13) 0.8164(7) 0.087(2) Uani 1 1 d DU
C33 C 0.6674(6) -0.4859(11) 0.9076(7) 0.062(3) Uani 1 1 d U
C27 C 0.6613(9) -0.2398(11) 0.9087(8) 0.080(3) Uani 1 1 d DU
H27A H 0.6434 -0.1653 0.9323 0.096 Uiso 1 1 calc R
C25 C 0.6142(8) -0.3902(18) 1.0000(9) 0.097(4) Uani 1 1 d U
H25A H 0.5996 -0.3182 1.0269 0.116 Uiso 1 1 calc R
C24 C 0.5989(8) -0.5230(15) 1.0302(8) 0.088(4) Uani 1 1 d DU
H24A H 0.5738 -0.5340 1.0727 0.106 Uiso 1 1 calc R
C23 C 0.6251(5) -0.6310(13) 0.9898(6) 0.063(2) Uani 1 1 d D
H23A H 0.6196 -0.7163 1.0067 0.076 Uiso 1 1 calc R
C30 C 0.7632(9) -0.3125(18) 0.7526(8) 0.099(3) Uani 1 1 d DU
H30A H 0.7741 -0.2296 0.7344 0.099 Uiso 1 1 calc R
C26 C 0.6456(8) -0.3631(11) 0.9403(7) 0.077(3) Uani 1 1 d DU
H1 H 0.802(5) -0.957(11) 0.7338(13) 0.077 Uiso 1 1 d D
H2 H 0.921(2) -1.063(4) 0.8286(12) 0.07(3) Uiso 1 1 d D
C9 C 1.0412(6) -1.1136(12) 0.8690(5) 0.0602(16) Uani 1 1 d .
C1 C 0.9020(5) -1.0993(10) 0.6572(5) 0.0518(13) Uani 1 1 d D
O1 O 0.9235(4) -1.2042(7) 0.6242(4) 0.0518(13) Uani 1 1 d U
O2 O 0.9471(3) -1.0700(6) 0.7077(3) 0.0475(13) Uani 1 1 d .
O5 O 1.1010(4) -1.0824(7) 0.9087(4) 0.0505(15) Uani 1 1 d .
O6 O 1.0529(4) -1.2037(9) 0.8248(4) 0.0602(16) Uani 1 1 d U
Cd2 Cd 1.04557(3) -1.23626(5) 0.70300(3) 0.03228(18) Uani 1 1 d U
N1 N 1.0154(4) -1.4501(9) 0.7454(4) 0.049(2) Uani 1 1 d .
N2 N 1.0914(3) -1.3966(6) 0.6247(3) 0.0277(12) Uani 1 1 d .
C11 C 0.9774(5) -1.4685(13) 0.8077(5) 0.063(3) Uani 1 1 d U
H11A H 0.9620 -1.3999 0.8366 0.076 Uiso 1 1 calc R
C12 C 0.9633(7) -1.6140(16) 0.8242(7) 0.080(3) Uani 1 1 d U
H12A H 0.9367 -1.6350 0.8651 0.095 Uiso 1 1 calc R
C13 C 0.9861(8) -1.7099(14) 0.7849(8) 0.083(3) Uani 1 1 d U
H13A H 0.9747 -1.7963 0.7979 0.099 Uiso 1 1 calc R
C14 C 1.0248(6) -1.6874(13) 0.7272(7) 0.069(2) Uani 1 1 d U
C15 C 1.0515(8) -1.7895(15) 0.6814(8) 0.079(3) Uani 1 1 d U
H15A H 1.0416 -1.8770 0.6933 0.094 Uiso 1 1 calc R
C21 C 1.0391(5) -1.5485(9) 0.7077(7) 0.049(2) Uani 1 1 d U
C22 C 1.0787(5) -1.5266(9) 0.6428(5) 0.0408(18) Uani 1 1 d U
C20 C 1.1272(5) -1.3711(9) 0.5681(4) 0.0394(18) Uani 1 1 d .
H20A H 1.1381 -1.2833 0.5576 0.047 Uiso 1 1 calc R
C17 C 1.1057(5) -1.6258(9) 0.5972(6) 0.053(2) Uani 1 1 d U
C18 C 1.1414(6) -1.5967(11) 0.5343(7) 0.067(3) Uani 1 1 d U
H18A H 1.1571 -1.6628 0.5041 0.080 Uiso 1 1 calc R
C16 C 1.0900(8) -1.7638(10) 0.6220(8) 0.067(3) Uani 1 1 d U
H16A H 1.1078 -1.8341 0.5952 0.081 Uiso 1 1 calc R
C19 C 1.1520(5) -1.4699(10) 0.5194(6) 0.050(2) Uani 1 1 d U
H19A H 1.1753 -1.4452 0.4779 0.060 Uiso 1 1 calc R

loop_
_atom_site_aniso_label
_atom_site_aniso_U_11
_atom_site_aniso_U_22
_atom_site_aniso_U_33
_atom_site_aniso_U_23
_atom_site_aniso_U_13
_atom_site_aniso_U_12
Cd1 0.0264(3) 0.0267(3) 0.0345(3) -0.0075(3) -0.0002(2) -0.00016(18)
O8 0.063(3) 0.068(4) 0.043(3) -0.016(4) -0.007(3) 0.030(3)
C4 0.061(3) 0.040(3) 0.038(2) -0.002(2) -0.001(2) 0.022(2)
C6 0.033(3) 0.038(4) 0.021(3) 0.003(3) 0.015(3) -0.003(3)
C7 0.038(4) 0.046(5) 0.033(4) -0.009(3) -0.008(3) -0.001(4)
N3 0.043(3) 0.086(6) 0.061(4) -0.046(4) 0.011(3) -0.007(3)
O4 0.045(3) 0.039(4) 0.063(4) -0.011(3) 0.002(3) 0.008(3)
O7 0.059(4) 0.046(4) 0.085(5) -0.021(4) -0.038(3) 0.018(3)
O3 0.061(3) 0.040(3) 0.038(2) -0.002(2) -0.001(2) 0.022(2)
C3 0.060(5) 0.073(7) 0.038(5) -0.001(5) -0.009(4) 0.025(5)
C10 0.058(5) 0.070(7) 0.035(5) -0.016(5) -0.005(4) 0.017(5)
C2 0.045(4) 0.024(4) 0.032(4) -0.002(3) 0.001(3) -0.005(3)
N4 0.040(3) 0.021(4) 0.092(6) 0.012(3) -0.015(4) -0.008(3)
C8 0.057(5) 0.097(10) 0.057(6) -0.027(6) -0.015(4) 0.024(6)
C5 0.072(7) 0.094(10) 0.050(6) -0.004(6) -0.005(5) 0.037(7)
C34 0.049(5) 0.037(5) 0.111(6) -0.010(5) -0.040(5) 0.001(3)
C28 0.090(5) 0.050(4) 0.121(5) -0.001(4) -0.032(4) 0.022(4)
C32 0.037(5) 0.127(9) 0.095(9) 0.065(9) -0.020(5) -0.030(6)
C31 0.084(5) 0.090(5) 0.125(5) 0.034(5) -0.037(4) -0.030(5)
C29 0.090(5) 0.050(4) 0.121(5) -0.001(4) -0.032(4) 0.022(4)
C33 0.036(4) 0.047(5) 0.104(6) -0.032(4) -0.035(4) 0.014(4)
C27 0.082(9) 0.048(5) 0.111(7) -0.036(4) -0.031(6) 0.026(5)
C25 0.079(7) 0.105(7) 0.106(8) -0.029(6) -0.021(6) 0.001(6)
C24 0.062(6) 0.123(8) 0.080(7) -0.019(6) 0.008(5) 0.005(6)
C23 0.043(3) 0.086(6) 0.061(4) -0.046(4) 0.011(3) -0.007(3)
C30 0.084(5) 0.090(5) 0.125(5) 0.034(5) -0.037(4) -0.030(5)
C26 0.080(6) 0.058(4) 0.094(7) -0.040(4) -0.017(6) 0.008(5)
C9 0.057(3) 0.083(4) 0.041(3) -0.006(3) -0.009(2) 0.041(3)
C1 0.043(2) 0.048(3) 0.065(3) -0.018(3) -0.0224(19) 0.011(2)
O1 0.043(2) 0.048(3) 0.065(3) -0.018(3) -0.0224(19) 0.011(2)
O2 0.052(3) 0.044(3) 0.047(3) -0.006(3) -0.002(3) 0.020(3)
O5 0.040(3) 0.042(4) 0.069(4) -0.005(3) 0.004(3) 0.010(3)
O6 0.057(3) 0.083(4) 0.041(3) -0.006(3) -0.009(2) 0.041(3)
Cd2 0.0258(3) 0.0375(3) 0.0336(3) -0.0010(3) -0.0003(2) 0.00305(19)
N1 0.025(3) 0.084(7) 0.039(4) 0.025(4) -0.010(3) -0.007(4)
N2 0.019(2) 0.019(3) 0.045(3) 0.004(2) 0.001(2) 0.002(2)
C11 0.034(4) 0.097(7) 0.058(6) 0.041(6) 0.008(4) -0.014(5)
C12 0.056(5) 0.108(6) 0.075(6) 0.054(5) -0.009(4) -0.041(5)
C13 0.068(6) 0.078(6) 0.102(6) 0.063(5) -0.022(5) -0.026(5)
C14 0.048(5) 0.057(6) 0.102(6) 0.037(5) -0.018(5) -0.026(5)
C15 0.073(6) 0.062(6) 0.101(8) 0.027(5) -0.019(5) -0.035(5)
C21 0.027(3) 0.039(5) 0.081(5) 0.034(6) -0.010(4) -0.003(3)
C22 0.026(4) 0.026(4) 0.070(5) 0.001(4) -0.011(3) -0.004(3)
C20 0.034(3) 0.038(5) 0.046(4) 0.007(4) -0.002(3) 0.002(3)
C17 0.038(4) 0.030(5) 0.090(6) -0.011(4) -0.020(4) 0.007(3)
C18 0.043(4) 0.043(4) 0.114(7) -0.031(5) 0.021(5) 0.006(4)
C16 0.070(6) 0.029(5) 0.104(8) -0.014(5) -0.004(6) 0.009(4)
C19 0.036(4) 0.052(4) 0.063(6) -0.020(4) 0.021(4) 0.005(4)

loop_
_atom_type_symbol
_atom_type_description
_atom_type_scat_dispersion_real
_atom_type_scat_dispersion_imag
_atom_type_scat_source
C C 0.0033 0.0016 'International Tables Vol C Tables 4.2.6.8 and 6.1.1.4'
H H 0.0000 0.0000 'International Tables Vol C Tables 4.2.6.8 and 6.1.1.4'
N N 0.0061 0.0033 'International Tables Vol C Tables 4.2.6.8 and 6.1.1.4'
O O 0.0106 0.0060 'International Tables Vol C Tables 4.2.6.8 and 6.1.1.4'
Cd Cd -0.8075 1.2024 'International Tables Vol C Tables 4.2.6.8 and 6.1.1.4'

loop_
_geom_angle_atom_site_label_1
_geom_angle_atom_site_label_2
_geom_angle_atom_site_label_3
_geom_angle
_geom_angle_site_symmetry_1
_geom_angle_site_symmetry_3
O8 Cd1 N3 134.0(3) . .
O8 Cd1 O6 126.6(3) . 3_435
N3 Cd1 O6 86.1(3) . 3_435
O8 Cd1 N4 120.8(3) . .
N3 Cd1 N4 72.3(4) . .
O6 Cd1 N4 102.1(3) 3_435 .
O8 Cd1 O3 87.4(2) . .
N3 Cd1 O3 137.0(3) . .
O6 Cd1 O3 72.7(2) 3_435 .
N4 Cd1 O3 76.1(3) . .
O8 Cd1 O5 89.7(3) . 3_435
N3 Cd1 O5 85.6(3) . 3_435
O6 Cd1 O5 54.4(2) 3_435 3_435
N4 Cd1 O5 149.4(2) . 3_435
O3 Cd1 O5 109.4(3) . 3_435
O8 Cd1 O7 53.3(2) . .
N3 Cd1 O7 81.6(3) . .
O6 Cd1 O7 148.2(3) 3_435 .
N4 Cd1 O7 101.9(3) . .
O3 Cd1 O7 133.7(2) . .
O5 Cd1 O7 95.3(3) 3_435 .
O8 Cd1 C6 26.6(2) . .
N3 Cd1 C6 108.1(3) . .
O6 Cd1 C6 144.6(3) 3_435 .
N4 Cd1 C6 113.0(2) . .
O3 Cd1 C6 110.8(2) . .
O5 Cd1 C6 93.5(2) 3_435 .
O7 Cd1 C6 26.7(2) . .
O8 Cd1 C9 108.2(3) . 3_435
N3 Cd1 C9 86.8(3) . 3_435
O6 Cd1 C9 27.4(3) 3_435 3_435
N4 Cd1 C9 127.9(3) . 3_435
O3 Cd1 C9 90.2(3) . 3_435
O5 Cd1 C9 27.0(3) 3_435 3_435
O7 Cd1 C9 122.1(3) . 3_435
C6 Cd1 C9 118.8(3) . 3_435
C6 O8 Cd1 100.3(5) . .
O4 C4 O3 121.8(7) . .
O4 C4 C3 121.1(8) . .
O3 C4 C3 116.7(8) . .
O7 C6 O8 123.1(7) . .
O7 C6 C7 115.6(7) . .
O8 C6 C7 121.3(7) . .
O7 C6 Cd1 70.1(4) . .
O8 C6 Cd1 53.1(4) . .
C7 C6 Cd1 173.2(5) . .
C8 C7 C6 115.2(7) . .
C8 C7 C10 124.5(8) . .
C6 C7 C10 120.1(7) . .
C23 N3 C33 117.1(10) . .
C23 N3 Cd1 127.9(9) . .
C33 N3 Cd1 115.0(7) . .
C4 O4 Cd2 88.6(5) . 3_435
C6 O7 Cd1 83.2(5) . .
C4 O3 Cd2 95.8(5) . 3_435
C4 O3 Cd1 144.2(6) . .
Cd2 O3 Cd1 106.7(2) 3_435 .
C2 C3 C4 131.2(8) . .
C2 C3 H1 124(2) . .
C4 C3 H1 104(2) . .
C7 C10 H10A 109.5 . .
C7 C10 H10B 109.5 . .
H10A C10 H10B 109.5 . .
C7 C10 H10C 109.5 . .
H10A C10 H10C 109.5 . .
H10B C10 H10C 109.5 . .
C3 C2 C5 120.8(7) . .
C3 C2 C1 119.0(8) . .
C5 C2 C1 119.1(8) . .
C32 N4 C34 116.0(11) . .
C32 N4 Cd1 129.3(9) . .
C34 N4 Cd1 114.7(8) . .
C7 C8 C9 124.9(9) . .
C7 C8 H2 114.6(14) . .
C9 C8 H2 119.2(18) . .
C2 C5 H5A 109.5 . .
C2 C5 H5B 109.5 . .
H5A C5 H5B 109.5 . .
C2 C5 H5C 109.5 . .
H5A C5 H5C 109.5 . .
H5B C5 H5C 109.5 . .
C33 C34 N4 116.3(10) . .
C33 C34 C29 127.0(11) . .
N4 C34 C29 116.7(13) . .
C29 C28 C27 113.1(15) . .
C29 C28 H28A 123.4 . .
C27 C28 H28A 123.4 . .
N4 C32 C31 128.9(17) . .
N4 C32 H32A 115.6 . .
C31 C32 H32A 115.6 . .
C30 C31 C32 118.3(18) . .
C30 C31 H31A 120.9 . .
C32 C31 H31A 120.9 . .
C28 C29 C30 118.6(18) . .
C28 C29 C34 123.4(17) . .
C30 C29 C34 117.8(14) . .
N3 C33 C34 121.6(9) . .
N3 C33 C26 130.9(13) . .
C34 C33 C26 107.5(11) . .
C28 C27 C26 127.1(11) . .
C28 C27 H27A 116.4 . .
C26 C27 H27A 116.4 . .
C26 C25 C24 127.6(15) . .
C26 C25 H25A 116.2 . .
C24 C25 H25A 116.2 . .
C23 C24 C25 115.4(14) . .
C23 C24 H24A 122.3 . .
C25 C24 H24A 122.3 . .
N3 C23 C24 120.9(14) . .
N3 C23 H23A 119.6 . .
C24 C23 H23A 119.5 . .
C31 C30 C29 122.4(17) . .
C31 C30 H30A 118.8 . .
C29 C30 H30A 118.8 . .
C25 C26 C27 130.3(13) . .
C25 C26 C33 108.1(14) . .
C27 C26 C33 121.6(12) . .
O5 C9 O6 120.0(8) . .
O5 C9 C8 125.4(9) . .
O6 C9 C8 114.5(9) . .
O5 C9 Cd1 61.7(4) . 3_535
O6 C9 Cd1 58.5(4) . 3_535
C8 C9 Cd1 172.0(7) . 3_535
O2 C1 O1 116.8(7) . .
O2 C1 C2 121.8(8) . .
O1 C1 C2 121.4(7) . .
O2 C1 Cd2 53.9(4) . .
O1 C1 Cd2 62.9(4) . .
C2 C1 Cd2 175.6(7) . .
C1 O1 Cd2 89.4(5) . .
C1 O2 Cd2 99.7(5) . .
C9 O5 Cd1 91.2(5) . 3_535
C9 O6 Cd1 94.0(6) . 3_535
C9 O6 Cd2 140.1(7) . .
Cd1 O6 Cd2 103.8(2) 3_535 .
O2 Cd2 O3 119.7(2) . 3_535
O2 Cd2 N2 137.8(2) . .
O3 Cd2 N2 89.9(2) 3_535 .
O2 Cd2 N1 121.9(2) . .
O3 Cd2 N1 105.6(2) 3_535 .
N2 Cd2 N1 70.1(3) . .
O2 Cd2 O6 83.7(2) . .
O3 Cd2 O6 71.9(2) 3_535 .
N2 Cd2 O6 136.8(2) . .
N1 Cd2 O6 77.6(3) . .
O2 Cd2 O1 54.1(2) . .
O3 Cd2 O1 149.3(2) 3_535 .
N2 Cd2 O1 84.9(2) . .
N1 Cd2 O1 100.9(2) . .
O6 Cd2 O1 129.8(2) . .
O2 Cd2 O4 89.4(2) . 3_535
O3 Cd2 O4 53.8(2) 3_535 3_535
N2 Cd2 O4 85.2(2) . 3_535
N1 Cd2 O4 148.6(2) . 3_535
O6 Cd2 O4 111.4(3) . 3_535
O1 Cd2 O4 95.6(2) . 3_535
O2 Cd2 C1 26.4(2) . .
O3 Cd2 C1 138.8(3) 3_535 .
N2 Cd2 C1 112.1(2) . .
N1 Cd2 C1 114.4(3) . .
O6 Cd2 C1 106.9(2) . .
O1 Cd2 C1 27.7(2) . .
O4 Cd2 C1 92.4(3) 3_535 .
C21 N1 C11 121.9(10) . .
C21 N1 Cd2 116.4(6) . .
C11 N1 Cd2 121.6(8) . .
C20 N2 C22 118.9(8) . .
C20 N2 Cd2 124.5(6) . .
C22 N2 Cd2 116.6(5) . .
N1 C11 C12 112.5(12) . .
N1 C11 H11A 123.7 . .
C12 C11 H11A 123.7 . .
C13 C12 C11 124.0(10) . .
C13 C12 H12A 118.0 . .
C11 C12 H12A 118.0 . .
C12 C13 C14 121.1(12) . .
C12 C13 H13A 119.4 . .
C14 C13 H13A 119.4 . .
C13 C14 C15 123.7(12) . .
C13 C14 C21 117.5(14) . .
C15 C14 C21 118.8(12) . .
C16 C15 C14 122.5(11) . .
C16 C15 H15A 118.7 . .
C14 C15 H15A 118.7 . .
N1 C21 C22 120.8(8) . .
N1 C21 C14 122.8(11) . .
C22 C21 C14 116.3(11) . .
N2 C22 C17 118.2(9) . .
N2 C22 C21 116.1(8) . .
C17 C22 C21 125.7(9) . .
N2 C20 C19 124.0(9) . .
N2 C20 H20A 118.0 . .
C19 C20 H20A 118.0 . .
C18 C17 C22 122.3(9) . .
C18 C17 C16 123.6(10) . .
C22 C17 C16 114.1(10) . .
C19 C18 C17 116.9(9) . .
C19 C18 H18A 121.5 . .
C17 C18 H18A 121.5 . .
C15 C16 C17 122.6(12) . .
C15 C16 H16A 118.7 . .
C17 C16 H16A 118.7 . .
C18 C19 C20 119.5(10) . .
C18 C19 H19A 120.3 . .
C20 C19 H19A 120.3 . .

loop_
_geom_bond_atom_site_label_1
_geom_bond_atom_site_label_2
_geom_bond_distance
_geom_bond_site_symmetry_2
Cd1 O8 2.215(6) .
Cd1 N3 2.336(8) .
Cd1 O6 2.359(6) 3_435
Cd1 N4 2.362(7) .
Cd1 O3 2.358(6) .
Cd1 O5 2.430(6) 3_435
Cd1 O7 2.579(6) .
Cd1 C6 2.724(7) .
Cd1 C9 2.759(8) 3_435
O8 C6 1.238(10) .
C4 O4 1.243(11) .
C4 O3 1.270(11) .
C4 C3 1.482(12) .
C6 O7 1.234(10) .
C6 C7 1.500(11) .
C7 C8 1.437(9) .
C7 C10 1.466(11) .
N3 C23 1.324(15) .
N3 C33 1.356(16) .
O4 Cd2 2.508(6) 3_435
O3 Cd2 2.337(6) 3_435
C3 C2 1.331(12) .
C3 H1 0.963(11) .
C10 H10A 0.9600 .
C10 H10B 0.9600 .
C10 H10C 0.9600 .
C2 C5 1.521(13) .
C2 C1 1.417(8) .
N4 C32 1.307(14) .
N4 C34 1.416(15) .
C8 C9 1.449(12) .
C8 H2 0.963(11) .
C5 H5A 0.9600 .
C5 H5B 0.9600 .
C5 H5C 0.9600 .
C34 C33 1.43(2) .
C34 C29 1.485(18) .
C28 C29 1.244(19) .
C28 C27 1.42(3) .
C28 H28A 0.9300 .
C32 C31 1.345(18) .
C32 H32A 0.9300 .
C31 C30 1.28(2) .
C31 H31A 0.9300 .
C29 C30 1.396(10) .
C33 C26 1.442(15) .
C27 C26 1.418(10) .
C27 H27A 0.9300 .
C25 C26 1.30(2) .
C25 C24 1.49(2) .
C25 H25A 0.9300 .
C24 C23 1.413(10) .
C24 H24A 0.9300 .
C23 H23A 0.9300 .
C30 H30A 0.9300 .
C9 O5 1.254(11) .
C9 O6 1.275(13) .
C9 Cd1 2.759(8) 3_535
C1 O2 1.252(10) .
C1 O1 1.292(11) .
C1 Cd2 2.779(7) .
O1 Cd2 2.473(6) .
O2 Cd2 2.279(5) .
O5 Cd1 2.430(6) 3_535
O6 Cd1 2.359(6) 3_535
O6 Cd2 2.426(7) .
Cd2 O3 2.337(6) 3_535
Cd2 N2 2.352(6) .
Cd2 N1 2.370(8) .
Cd2 O4 2.508(6) 3_535
N1 C21 1.298(14) .
N1 C11 1.375(11) .
N2 C20 1.273(11) .
N2 C22 1.379(10) .
C11 C12 1.527(18) .
C11 H11A 0.9300 .
C12 C13 1.29(2) .
C12 H12A 0.9300 .
C13 C14 1.31(2) .
C13 H13A 0.9300 .
C14 C15 1.44(2) .
C14 C21 1.476(13) .
C15 C16 1.34(2) .
C15 H15A 0.9300 .
C21 C22 1.437(16) .
C22 C17 1.413(14) .
C20 C19 1.440(12) .
C20 H20A 0.9300 .
C17 C18 1.389(17) .
C17 C16 1.503(14) .
C18 C19 1.329(16) .
C18 H18A 0.9300 .
C16 H16A 0.9300 .
C19 H19A 0.9300 .
